data_7160232
loop_
_publ_author_name
'Nagai, Shun'
'Ogoshi, Sensuke'
'Hoshimoto, Yoichi'

_publ_section_title
;
 Transformation of CO<sub>2</sub> and isocyanates mediated by
 <i>N</i>-borane-substituted cyclic phosphine imides (BCPIs) <i>via</i>
 &#x3bb;<sup>5</sup>-oxazaphosphetanes.
;
_journal_name_full 'Organic &amp; biomolecular chemistry'
_journal_paper_doi 10.1039/d4ob01565g
_journal_year 2024
_chemical_formula_moiety 'C42 H50 B N4 O P, 1.5[H2O]'
_chemical_formula_sum 'C42 H50 B N4 O P'
_chemical_formula_weight 668.64
_space_group_crystal_system triclinic
_space_group_IT_number 2
_space_group_name_Hall '-P 1'
_space_group_name_H-M_alt 'P -1'
_atom_sites_solution_hydrogens geom
_atom_sites_solution_primary dual
_audit_block_doi 10.5517/ccdc.csd.cc2kv6l7
_audit_creation_date 2022-09-21
_audit_creation_method
;
Olex2 1.5
(compiled 2022.04.07 svn.rca3783a0 for OlexSys, GUI svn.r6498)
;
_audit_update_record
;
2024-08-20 deposited with the CCDC.	2024-11-06 downloaded from the CCDC.
;
_cell_angle_alpha 102.478(3)
_cell_angle_beta 94.349(3)
_cell_angle_gamma 100.379(3)
_cell_formula_units_Z 2
_cell_length_a 9.9881(3)
_cell_length_b 13.2977(5)
_cell_length_c 15.5488(6)
_cell_measurement_reflns_used 5911
_cell_measurement_temperature 193.15
_cell_measurement_theta_max 72.6020
_cell_measurement_theta_min 3.4810
_cell_volume 1969.19(13)
_computing_cell_refinement 'CrysAlisPro 1.171.40.43a (Rigaku OD, 2019)'
_computing_data_collection 'CrysAlisPro 1.171.40.43a (Rigaku OD, 2019)'
_computing_data_reduction 'CrysAlisPro 1.171.40.43a (Rigaku OD, 2019)'
_computing_molecular_graphics 'Olex2 1.5 (Dolomanov et al., 2009)'
_computing_publication_material 'Olex2 1.5 (Dolomanov et al., 2009)'
_computing_structure_refinement 'SHELXL 2013/4 (Sheldrick, 2015)'
_computing_structure_solution 'SHELXT 2014/5 (Sheldrick, 2014)'
_diffrn_ambient_temperature 193.15
_diffrn_detector 'CCD plate'
_diffrn_detector_area_resol_mean 10.0000
_diffrn_detector_type HyPix
_diffrn_measured_fraction_theta_full 0.998
_diffrn_measured_fraction_theta_max 0.998
_diffrn_measurement_details
;
List of Runs (angles in degrees, time in seconds):

  # Type    Start    End  Width  t~exp~   \w     \q     \k     \f   Frames
#--------------------------------------------------------------------------
  1  \w     -6.00  34.00   0.50    5.00    --  -42.93  39.00  84.00   80
  2  \w     67.00 120.00   0.50    5.00    --   42.93  39.00  84.00  106
  3  \w     80.00 105.00   0.50   10.00    --   76.50  39.00  84.00   50
  4  \w     67.00  97.00   0.50   10.00    --   76.50 -39.00 -69.00   60
  5  \w     51.00  94.00   0.50   10.00    --   76.50 -99.00 -90.00   86
  6  \w     21.00  60.00   0.50    5.00    --   42.93  39.00  84.00   78
  7  \w    -34.00  46.00   0.50    5.00    --   42.93 -39.00 -69.00  160
  8  \w    110.00 149.00   0.50   10.00    --   76.50 125.00 -90.00   78
  9  \w    -60.00 -32.00   0.50   10.00    -- -106.00 125.00  30.00   56
 10  \w    -94.00 -17.00   0.50    5.00    --  -42.93 125.00 150.00  154
 11  \w    -99.00 -64.00   0.50   10.00    -- -106.00  77.00   0.00   70
 12  \w   -106.00 -80.00   0.50   10.00    -- -106.00 125.00  30.00   52
 13  \w   -112.00 -36.00   0.50   10.00    -- -106.00 125.00  60.00  152
 14  \w   -106.00 -35.00   0.50   10.00    -- -106.00  57.00  90.00  142
 15  \w   -114.00 -32.00   0.50   10.00    -- -106.00 125.00 -60.00  164
 16  \w   -114.00 -68.00   0.50   10.00    -- -106.00 125.00  90.00   92
 17  \w   -124.00 -29.00   0.50   10.00    -- -106.00  39.00  84.00  190
 18  \w   -108.00 -83.00   0.50   10.00    -- -106.00 -37.00  60.00   50
 19  \w   -123.00 -97.00   0.50   10.00    -- -106.00 -37.00   0.00   52
 20  \w   -134.00 -25.00   0.50   10.00    -- -106.00  19.00 -60.00  218
 21  \w   -107.00 -65.00   0.50   10.00    -- -106.00  77.00 -90.00   84
 22  \w   -117.00 -41.00   0.50   10.00    -- -106.00 125.00-120.00  152
 23  \w   -124.00 -33.00   0.50   10.00    -- -106.00  57.00 -90.00  182
 24  \w   -119.00 -23.00   0.50    5.00    --  -42.93 -39.00 -69.00  192
 25  \w   -115.00 -84.00   0.50    5.00    --  -42.93-125.00  90.00   62
 26  \w   -142.00 -85.00   0.50   10.00    -- -106.00 -57.00 120.00  114
 27  \w   -150.00-123.00   0.50   10.00    -- -106.00 -37.00  60.00   54
 28  \w   -174.00-149.00   0.50   10.00    -- -106.00 -57.00 120.00   50
 29  \w   -175.00 -86.00   0.50   10.00    -- -106.00 -99.00 150.00  178
 30  \w   -174.00-134.00   0.50   10.00    -- -106.00 -37.00   0.00   80
 31  \w   -163.00 -84.00   0.50   10.00    -- -106.00 -39.00 -69.00  158
 32  \w   -127.00 -34.00   0.50   10.00    -- -106.00  37.00 -90.00  186
 33  \w   -116.00 -72.00   0.50    5.00    --  -42.93-125.00 -90.00   88
;
_diffrn_measurement_device 'four-circle diffractometer'
_diffrn_measurement_device_type 'XtaLAB Synergy, Single source at offset/far, HyPix'
_diffrn_measurement_method '\w scans'
_diffrn_orient_matrix_type 'CrysAlisPro convention (1999,Acta A55,543-557)'
_diffrn_orient_matrix_UB_11 -0.1336442000
_diffrn_orient_matrix_UB_12 -0.0720355000
_diffrn_orient_matrix_UB_13 -0.0506388000
_diffrn_orient_matrix_UB_21 0.0680474000
_diffrn_orient_matrix_UB_22 -0.0961338000
_diffrn_orient_matrix_UB_23 -0.0066744000
_diffrn_orient_matrix_UB_31 -0.0495269000
_diffrn_orient_matrix_UB_32 -0.0156916000
_diffrn_orient_matrix_UB_33 0.0885308000
_diffrn_radiation_monochromator mirror
_diffrn_radiation_probe x-ray
_diffrn_radiation_type 'Cu K\a'
_diffrn_radiation_wavelength 1.54184
_diffrn_reflns_av_R_equivalents 0.0496
_diffrn_reflns_av_unetI/netI 0.0499
_diffrn_reflns_Laue_measured_fraction_full 0.998
_diffrn_reflns_Laue_measured_fraction_max 0.998
_diffrn_reflns_limit_h_max 12
_diffrn_reflns_limit_h_min -12
_diffrn_reflns_limit_k_max 15
_diffrn_reflns_limit_k_min -16
_diffrn_reflns_limit_l_max 18
_diffrn_reflns_limit_l_min -16
_diffrn_reflns_number 22010
_diffrn_reflns_point_group_measured_fraction_full 0.998
_diffrn_reflns_point_group_measured_fraction_max 0.998
_diffrn_reflns_theta_full 67.684
_diffrn_reflns_theta_max 68.248
_diffrn_reflns_theta_min 3.476
_diffrn_source 'micro-focus sealed X-ray tube'
_diffrn_source_type 'PhotonJet (Cu) X-ray Source'
_exptl_absorpt_coefficient_mu 0.886
_exptl_absorpt_correction_T_max 1.00000
_exptl_absorpt_correction_T_min 0.88568
_exptl_absorpt_correction_type multi-scan
_exptl_absorpt_process_details
;
CrysAlisPro 1.171.40.43a (Rigaku Oxford Diffraction, 2019)
Empirical absorption correction using spherical harmonics,
 implemented in SCALE3 ABSPACK scaling algorithm.
;
_exptl_crystal_colour colourless
_exptl_crystal_colour_primary colourless
_exptl_crystal_density_diffrn 1.128
_exptl_crystal_description block
_exptl_crystal_F_000 716
_exptl_crystal_size_max 0.1
_exptl_crystal_size_mid 0.1
_exptl_crystal_size_min 0.1
_refine_diff_density_max 0.369
_refine_diff_density_min -0.306
_refine_diff_density_rms 0.040
_refine_ls_extinction_method none
_refine_ls_goodness_of_fit_ref 1.020
_refine_ls_hydrogen_treatment constr
_refine_ls_matrix_type full
_refine_ls_number_parameters 452
_refine_ls_number_reflns 7179
_refine_ls_number_restraints 0
_refine_ls_restrained_S_all 1.020
_refine_ls_R_factor_all 0.0652
_refine_ls_R_factor_gt 0.0500
_refine_ls_shift/su_max 0.001
_refine_ls_shift/su_mean 0.000
_refine_ls_structure_factor_coef Fsqd
_refine_ls_weighting_details 'w=1/[\s^2^(Fo^2^)+(0.0543P)^2^+0.6522P] where P=(Fo^2^+2Fc^2^)/3'
_refine_ls_weighting_scheme calc
_refine_ls_wR_factor_gt 0.1160
_refine_ls_wR_factor_ref 0.1236
_reflns_Friedel_coverage 0.000
_reflns_number_gt 5767
_reflns_number_total 7179
_reflns_threshold_expression 'I > 2\s(I)'
_cod_data_source_file d4ob01565g2.cif
_cod_data_source_block SN2024_compound_8b
_cod_database_code 7160232
_shelxl_version_number 2013-4
_chemical_oxdiff_formula 'C88 H108 B2 N6 O2 P2 '
_shelx_space_group_comment
;
The symmetry employed for this shelxl refinement is uniquely defined
by the following loop, which should always be used as a source of
symmetry information in preference to the above space-group names.
They are only intended as comments.
;
_olex2_refinement_description
;
1. Fixed Uiso
 At 1.2 times of:
  All C(H) groups
 At 1.5 times of:
  All C(H,H,H) groups
2.a Ternary CH refined with riding coordinates:
 C33(H33), C36(H36)
2.b Aromatic/amide H refined with riding coordinates:
 C17(H17), C18(H18), C10(H10), C29(H29), C7(H7), C31(H31), C13(H13), C4(H4),
 C30(H30), C11(H11), C5(H5), C12(H12), C6(H6), C24(H24), C26(H26), C22(H22),
 C25(H25), C23(H23)
2.c Idealised Me refined as rotating group:
 C35(H35A,H35B,H35C), C34(H34A,H34B,H34C), C38(H38A,H38B,H38C), C37(H37A,H37B,
 H37C), C47(H47A,H47B,H47C), C46(H46A,H46B,H46C), C42(H42A,H42B,H42C), C45(H45A,
 H45B,H45C), C48(H48A,H48B,H48C), C44(H44A,H44B,H44C)
;
_smtbx_masks_special_details
;
A solvent mask was calculated and 28 electrons were 
found in a volume of 177\%A^3^ in 1 void per unit cell. 
This is consistent with the presence of 
1.5[H2O] per Asymmetric Unit 
which account for 30 electrons 
per unit cell.
;
_smtbx_masks_void_probe_radius 1.2
_smtbx_masks_void_truncation_radius 1.2
_olex2_submission_special_instructions 'No special instructions were received'
_oxdiff_exptl_absorpt_empirical_details
;
Empirical correction (ABSPACK) includes:
- Absorption correction using spherical harmonics
- Frame scaling
;
_oxdiff_exptl_absorpt_empirical_full_max 2.002
_oxdiff_exptl_absorpt_empirical_full_min 0.668

loop_
_space_group_symop_operation_xyz
'x, y, z'
'-x, -y, -z'

loop_
_atom_site_label
_atom_site_type_symbol
_atom_site_fract_x
_atom_site_fract_y
_atom_site_fract_z
_atom_site_U_iso_or_equiv
_atom_site_adp_type
_atom_site_occupancy
_atom_site_site_symmetry_order
_atom_site_calc_flag
_atom_site_refinement_flags_posn
_atom_site_refinement_flags_adp
_atom_site_refinement_flags_occupancy
_atom_site_disorder_assembly
_atom_site_disorder_group
P40 P 0.52959(5) 0.71341(4) 0.75397(3) 0.03179(13) Uani 1 1 d . . . . .
O49 O 0.55109(16) 0.70422(11) 0.65906(9) 0.0428(4) Uani 1 1 d . . . . .
N16 N 0.24134(15) 0.33661(11) 0.56076(9) 0.0268(3) Uani 1 1 d . . . . .
N19 N 0.32064(15) 0.48052(11) 0.65826(10) 0.0274(3) Uani 1 1 d . . . . .
N14 N 0.23292(16) 0.49037(12) 0.78618(10) 0.0294(3) Uani 1 1 d . . . . .
N39 N 0.39785(17) 0.63711(12) 0.77827(10) 0.0341(4) Uani 1 1 d . . . . .
C15 C 0.23620(18) 0.38544(14) 0.64441(12) 0.0267(4) Uani 1 1 d . . . . .
C21 C 0.2094(2) 0.53589(15) 0.87479(12) 0.0326(4) Uani 1 1 d . . . . .
C27 C 0.16403(19) 0.23494(14) 0.51072(12) 0.0289(4) Uani 1 1 d . . . . .
C8 C 0.2379(2) 0.28803(15) 0.77957(12) 0.0327(4) Uani 1 1 d . . . . .
C20 C 0.32396(19) 0.54588(14) 0.74633(11) 0.0282(4) Uani 1 1 d . . . . .
C17 C 0.33060(19) 0.40157(15) 0.52133(12) 0.0331(4) Uani 1 1 d . . . . .
H17 H 0.3525 0.3848 0.4622 0.040 Uiso 1 1 calc R U . . .
C18 C 0.3800(2) 0.49230(15) 0.58225(12) 0.0329(4) Uani 1 1 d . . . . .
H18 H 0.4424 0.5518 0.5747 0.039 Uiso 1 1 calc R U . . .
C28 C 0.2252(2) 0.14762(15) 0.50665(12) 0.0320(4) Uani 1 1 d . . . . .
C33 C 0.3608(2) 0.15289(15) 0.56022(13) 0.0353(4) Uani 1 1 d . . . . .
H33 H 0.3863 0.2235 0.6025 0.042 Uiso 1 1 calc R U . . .
C2 C -0.0036(2) 0.22964(15) 0.75956(12) 0.0350(4) Uani 1 1 d . . . . .
C1 C 0.01265(19) 0.32499(14) 0.73151(12) 0.0308(4) Uani 1 1 d . . . . .
C32 C 0.03923(19) 0.23229(15) 0.46218(13) 0.0333(4) Uani 1 1 d . . . . .
C10 C -0.1033(2) 0.35934(16) 0.70618(13) 0.0366(4) Uani 1 1 d . . . . .
H10 H -0.0942 0.4238 0.6881 0.044 Uiso 1 1 calc R U . . .
C29 C 0.1562(2) 0.05415(16) 0.44890(14) 0.0402(5) Uani 1 1 d . . . . .
H29 H 0.1937 -0.0073 0.4440 0.048 Uiso 1 1 calc R U . . .
C3 C 0.1301(2) 0.20952(15) 0.79041(13) 0.0358(4) Uani 1 1 d . . . . .
C36 C -0.0252(2) 0.32863(17) 0.46846(14) 0.0412(5) Uani 1 1 d . . . . .
H36 H 0.0226 0.3829 0.5221 0.049 Uiso 1 1 calc R U . . .
C7 C 0.3717(2) 0.28465(18) 0.80915(14) 0.0417(5) Uani 1 1 d . . . . .
H7 H 0.4454 0.3367 0.8014 0.050 Uiso 1 1 calc R U . . .
C41 C 0.4965(2) 0.84519(16) 0.80194(14) 0.0412(5) Uani 1 1 d . . . . .
C31 C -0.0251(2) 0.13644(17) 0.40593(14) 0.0417(5) Uani 1 1 d . . . . .
H31 H -0.1105 0.1310 0.3722 0.050 Uiso 1 1 calc R U . . .
C13 C -0.1333(2) 0.16998(17) 0.75851(15) 0.0440(5) Uani 1 1 d . . . . .
H13 H -0.1433 0.1051 0.7760 0.053 Uiso 1 1 calc R U . . .
C35 C 0.3488(2) 0.06938(17) 0.61481(14) 0.0406(5) Uani 1 1 d . . . . .
H35A H 0.2789 0.0796 0.6550 0.061 Uiso 1 1 calc R U . . .
H35B H 0.4373 0.0758 0.6496 0.061 Uiso 1 1 calc R U . . .
H35C H 0.3227 -0.0007 0.5749 0.061 Uiso 1 1 calc R U . . .
C4 C 0.1574(3) 0.12905(17) 0.82978(15) 0.0473(5) Uani 1 1 d . . . . .
H4 H 0.0845 0.0752 0.8358 0.057 Uiso 1 1 calc R U . . .
C30 C 0.0341(2) 0.04941(16) 0.39873(14) 0.0439(5) Uani 1 1 d . . . . .
H30 H -0.0098 -0.0148 0.3587 0.053 Uiso 1 1 calc R U . . .
C11 C -0.2342(2) 0.30032(19) 0.70686(15) 0.0457(5) Uani 1 1 d . . . . .
H11 H -0.3134 0.3252 0.6902 0.055 Uiso 1 1 calc R U . . .
C34 C 0.4731(2) 0.1433(2) 0.49958(16) 0.0482(5) Uani 1 1 d . . . . .
H34A H 0.4499 0.0750 0.4568 0.072 Uiso 1 1 calc R U . . .
H34B H 0.5605 0.1490 0.5352 0.072 Uiso 1 1 calc R U . . .
H34C H 0.4811 0.1997 0.4677 0.072 Uiso 1 1 calc R U . . .
C5 C 0.2909(3) 0.12846(19) 0.85981(15) 0.0538(6) Uani 1 1 d . . . . .
H5 H 0.3092 0.0745 0.8875 0.065 Uiso 1 1 calc R U . . .
C12 C -0.2476(2) 0.20559(19) 0.73185(15) 0.0499(6) Uani 1 1 d . . . . .
H12 H -0.3364 0.1646 0.7307 0.060 Uiso 1 1 calc R U . . .
C6 C 0.3989(3) 0.2057(2) 0.85012(15) 0.0515(6) Uani 1 1 d . . . . .
H6 H 0.4903 0.2047 0.8712 0.062 Uiso 1 1 calc R U . . .
C43 C 0.6781(2) 0.68052(18) 0.81215(15) 0.0452(5) Uani 1 1 d . . . . .
B9 B 0.1747(2) 0.37204(16) 0.73552(14) 0.0287(4) Uani 1 1 d . . . . .
C38 C -0.1769(2) 0.3047(2) 0.47965(16) 0.0553(6) Uani 1 1 d . . . . .
H38A H -0.2289 0.2630 0.4234 0.083 Uiso 1 1 calc R U . . .
H38B H -0.2091 0.3707 0.4972 0.083 Uiso 1 1 calc R U . . .
H38C H -0.1904 0.2649 0.5256 0.083 Uiso 1 1 calc R U . . .
C37 C -0.0050(3) 0.3755(2) 0.38759(19) 0.0610(7) Uani 1 1 d . . . . .
H37A H 0.0932 0.3978 0.3847 0.091 Uiso 1 1 calc R U . . .
H37B H -0.0491 0.4363 0.3928 0.091 Uiso 1 1 calc R U . . .
H37C H -0.0462 0.3224 0.3336 0.091 Uiso 1 1 calc R U . . .
C24 C 0.1582(3) 0.6242(2) 1.04386(17) 0.0673(8) Uani 1 1 d . . . . .
H24 H 0.1384 0.6527 1.1018 0.081 Uiso 1 1 calc R U . . .
C47 C 0.3666(3) 0.8521(2) 0.74748(17) 0.0570(6) Uani 1 1 d . . . . .
H47A H 0.3805 0.8401 0.6846 0.085 Uiso 1 1 calc R U . . .
H47B H 0.3455 0.9220 0.7674 0.085 Uiso 1 1 calc R U . . .
H47C H 0.2903 0.7985 0.7553 0.085 Uiso 1 1 calc R U . . .
C46 C 0.6789(3) 0.5662(2) 0.76616(18) 0.0567(6) Uani 1 1 d . . . . .
H46A H 0.5960 0.5201 0.7758 0.085 Uiso 1 1 calc R U . . .
H46B H 0.7600 0.5454 0.7909 0.085 Uiso 1 1 calc R U . . .
H46C H 0.6812 0.5602 0.7024 0.085 Uiso 1 1 calc R U . . .
C42 C 0.4747(4) 0.8629(2) 0.89981(16) 0.0685(8) Uani 1 1 d . . . . .
H42A H 0.4073 0.8037 0.9086 0.103 Uiso 1 1 calc R U . . .
H42B H 0.4410 0.9282 0.9180 0.103 Uiso 1 1 calc R U . . .
H42C H 0.5618 0.8681 0.9357 0.103 Uiso 1 1 calc R U . . .
C45 C 0.6722(3) 0.6883(3) 0.91109(17) 0.0734(9) Uani 1 1 d . . . . .
H45A H 0.6828 0.7622 0.9421 0.110 Uiso 1 1 calc R U . . .
H45B H 0.7463 0.6589 0.9346 0.110 Uiso 1 1 calc R U . . .
H45C H 0.5836 0.6488 0.9200 0.110 Uiso 1 1 calc R U . . .
C26 C 0.2891(4) 0.5262(2) 0.94709(16) 0.0696(8) Uani 1 1 d . . . . .
H26 H 0.3607 0.4880 0.9391 0.083 Uiso 1 1 calc R U . . .
C22 C 0.1073(3) 0.5894(3) 0.88759(17) 0.0780(10) Uani 1 1 d . . . . .
H22 H 0.0517 0.5967 0.8378 0.094 Uiso 1 1 calc R U . . .
C48 C 0.6128(3) 0.9308(2) 0.7881(2) 0.0777(9) Uani 1 1 d . . . . .
H48A H 0.6952 0.9339 0.8278 0.116 Uiso 1 1 calc R U . . .
H48B H 0.5849 0.9990 0.8013 0.116 Uiso 1 1 calc R U . . .
H48C H 0.6324 0.9142 0.7264 0.116 Uiso 1 1 calc R U . . .
C25 C 0.2652(4) 0.5721(3) 1.03205(17) 0.0803(10) Uani 1 1 d . . . . .
H25 H 0.3226 0.5676 1.0821 0.096 Uiso 1 1 calc R U . . .
C44 C 0.8106(3) 0.7500(2) 0.7970(3) 0.0781(9) Uani 1 1 d . . . . .
H44A H 0.8060 0.7537 0.7346 0.117 Uiso 1 1 calc R U . . .
H44B H 0.8893 0.7198 0.8120 0.117 Uiso 1 1 calc R U . . .
H44C H 0.8209 0.8209 0.8347 0.117 Uiso 1 1 calc R U . . .
C23 C 0.0826(4) 0.6339(4) 0.9724(2) 0.0991(13) Uani 1 1 d . . . . .
H23 H 0.0108 0.6720 0.9800 0.119 Uiso 1 1 calc R U . . .

loop_
_atom_site_aniso_label
_atom_site_aniso_U_11
_atom_site_aniso_U_22
_atom_site_aniso_U_33
_atom_site_aniso_U_23
_atom_site_aniso_U_13
_atom_site_aniso_U_12
P40 0.0394(3) 0.0253(2) 0.0285(2) 0.00440(18) 0.00620(19) 0.00215(19)
O49 0.0565(9) 0.0343(7) 0.0322(7) 0.0050(6) 0.0098(6) -0.0038(6)
N16 0.0276(8) 0.0268(8) 0.0254(8) 0.0039(6) 0.0054(6) 0.0058(6)
N19 0.0315(8) 0.0243(7) 0.0263(8) 0.0046(6) 0.0074(6) 0.0049(6)
N14 0.0349(8) 0.0262(8) 0.0262(8) 0.0036(6) 0.0087(6) 0.0044(6)
N39 0.0418(9) 0.0274(8) 0.0302(8) 0.0023(6) 0.0094(7) 0.0028(7)
C15 0.0268(9) 0.0235(8) 0.0299(9) 0.0049(7) 0.0037(7) 0.0066(7)
C21 0.0404(11) 0.0278(9) 0.0270(9) 0.0032(7) 0.0102(8) 0.0017(8)
C27 0.0308(9) 0.0276(9) 0.0262(9) 0.0028(7) 0.0070(7) 0.0031(7)
C8 0.0408(11) 0.0312(10) 0.0268(9) 0.0050(7) 0.0079(8) 0.0095(8)
C20 0.0344(10) 0.0270(9) 0.0243(9) 0.0044(7) 0.0065(7) 0.0102(8)
C17 0.0364(10) 0.0347(10) 0.0263(9) 0.0054(8) 0.0103(8) 0.0021(8)
C18 0.0372(10) 0.0315(10) 0.0289(9) 0.0065(8) 0.0097(8) 0.0025(8)
C28 0.0348(10) 0.0307(10) 0.0302(9) 0.0055(8) 0.0082(8) 0.0064(8)
C33 0.0362(10) 0.0302(10) 0.0396(11) 0.0056(8) 0.0041(8) 0.0103(8)
C2 0.0457(11) 0.0283(10) 0.0296(10) 0.0040(8) 0.0124(8) 0.0034(8)
C1 0.0368(10) 0.0289(9) 0.0252(9) 0.0025(7) 0.0100(7) 0.0049(8)
C32 0.0320(10) 0.0350(10) 0.0317(10) 0.0064(8) 0.0051(8) 0.0046(8)
C10 0.0378(11) 0.0379(11) 0.0354(10) 0.0088(8) 0.0089(8) 0.0090(9)
C29 0.0480(12) 0.0295(10) 0.0400(11) 0.0011(8) 0.0041(9) 0.0086(9)
C3 0.0504(12) 0.0287(10) 0.0287(9) 0.0044(8) 0.0108(8) 0.0093(9)
C36 0.0369(11) 0.0438(12) 0.0411(11) 0.0027(9) 0.0003(9) 0.0140(9)
C7 0.0455(12) 0.0447(12) 0.0370(11) 0.0083(9) 0.0049(9) 0.0166(10)
C41 0.0559(13) 0.0262(10) 0.0369(11) 0.0037(8) -0.0027(9) 0.0039(9)
C31 0.0377(11) 0.0437(12) 0.0378(11) 0.0046(9) -0.0030(9) 0.0020(9)
C13 0.0482(13) 0.0336(11) 0.0453(12) 0.0065(9) 0.0128(10) -0.0040(9)
C35 0.0415(12) 0.0430(11) 0.0399(11) 0.0110(9) 0.0074(9) 0.0127(9)
C4 0.0712(16) 0.0329(11) 0.0433(12) 0.0147(9) 0.0155(11) 0.0143(10)
C30 0.0502(13) 0.0314(11) 0.0399(11) -0.0029(9) -0.0008(9) -0.0018(9)
C11 0.0334(11) 0.0569(14) 0.0441(12) 0.0070(10) 0.0064(9) 0.0071(10)
C34 0.0418(12) 0.0553(14) 0.0562(14) 0.0234(11) 0.0155(10) 0.0158(10)
C5 0.0852(19) 0.0455(13) 0.0404(12) 0.0155(10) 0.0082(12) 0.0315(13)
C12 0.0402(12) 0.0512(14) 0.0478(13) 0.0016(10) 0.0125(10) -0.0088(10)
C6 0.0631(15) 0.0567(14) 0.0398(12) 0.0076(10) 0.0006(11) 0.0318(12)
C43 0.0459(12) 0.0444(12) 0.0450(12) 0.0054(10) 0.0060(10) 0.0146(10)
B9 0.0335(11) 0.0249(10) 0.0273(10) 0.0046(8) 0.0062(8) 0.0054(8)
C38 0.0387(12) 0.0787(18) 0.0458(13) 0.0024(12) 0.0016(10) 0.0214(12)
C37 0.0648(16) 0.0572(15) 0.0744(18) 0.0316(14) 0.0165(13) 0.0246(13)
C24 0.092(2) 0.0667(17) 0.0358(13) -0.0043(12) 0.0287(14) 0.0067(15)
C47 0.0710(17) 0.0427(13) 0.0551(14) 0.0016(11) -0.0053(12) 0.0231(12)
C46 0.0631(16) 0.0488(14) 0.0617(15) 0.0089(12) 0.0068(12) 0.0258(12)
C42 0.116(2) 0.0491(15) 0.0424(14) -0.0024(11) 0.0023(14) 0.0400(16)
C45 0.084(2) 0.098(2) 0.0466(15) 0.0125(15) -0.0074(13) 0.0499(18)
C26 0.107(2) 0.0765(19) 0.0361(13) 0.0087(12) 0.0076(13) 0.0521(18)
C22 0.0764(19) 0.119(3) 0.0395(14) -0.0109(15) -0.0013(13) 0.0612(19)
C48 0.083(2) 0.0308(13) 0.112(3) 0.0188(15) 0.0030(18) -0.0035(13)
C25 0.135(3) 0.081(2) 0.0304(13) 0.0121(13) 0.0051(15) 0.039(2)
C44 0.0450(15) 0.0669(19) 0.115(3) 0.0099(18) 0.0056(15) 0.0078(13)
C23 0.082(2) 0.151(4) 0.0585(19) -0.025(2) 0.0091(16) 0.068(2)

loop_
_atom_type_symbol
_atom_type_description
_atom_type_scat_dispersion_real
_atom_type_scat_dispersion_imag
_atom_type_scat_source
C C 0.0181 0.0091 'International Tables Vol C Tables 4.2.6.8 and 6.1.1.4'
H H 0.0000 0.0000 'International Tables Vol C Tables 4.2.6.8 and 6.1.1.4'
B B 0.0090 0.0039 'International Tables Vol C Tables 4.2.6.8 and 6.1.1.4'
N N 0.0311 0.0180 'International Tables Vol C Tables 4.2.6.8 and 6.1.1.4'
O O 0.0492 0.0322 'International Tables Vol C Tables 4.2.6.8 and 6.1.1.4'
P P 0.2955 0.4335 'International Tables Vol C Tables 4.2.6.8 and 6.1.1.4'

loop_
_geom_angle_atom_site_label_1
_geom_angle_atom_site_label_2
_geom_angle_atom_site_label_3
_geom_angle
_geom_angle_site_symmetry_1
_geom_angle_site_symmetry_3
_geom_angle_publ_flag
O49 P40 N39 118.85(8) . . ?
O49 P40 C41 109.77(9) . . ?
O49 P40 C43 108.60(10) . . ?
N39 P40 C41 101.52(9) . . ?
N39 P40 C43 103.77(10) . . ?
C43 P40 C41 114.37(10) . . ?
C15 N16 C27 128.75(15) . . ?
C15 N16 C17 109.66(15) . . ?
C17 N16 C27 121.49(14) . . ?
C15 N19 C20 113.45(14) . . ?
C15 N19 C18 110.80(15) . . ?
C18 N19 C20 135.71(15) . . ?
C21 N14 B9 124.53(15) . . ?
C20 N14 C21 119.01(15) . . ?
C20 N14 B9 115.88(14) . . ?
C20 N39 P40 138.32(14) . . ?
N16 C15 N19 106.23(15) . . ?
N16 C15 B9 144.14(16) . . ?
N19 C15 B9 109.51(15) . . ?
C26 C21 N14 121.3(2) . . ?
C22 C21 N14 119.69(19) . . ?
C22 C21 C26 119.1(2) . . ?
C28 C27 N16 118.02(16) . . ?
C28 C27 C32 123.90(17) . . ?
C32 C27 N16 117.73(16) . . ?
C3 C8 B9 109.13(17) . . ?
C7 C8 C3 118.91(19) . . ?
C7 C8 B9 131.90(18) . . ?
N14 C20 N19 105.48(15) . . ?
N39 C20 N19 126.79(16) . . ?
N39 C20 N14 127.73(17) . . ?
N16 C17 H17 126.1 . . ?
C18 C17 N16 107.71(16) . . ?
C18 C17 H17 126.1 . . ?
N19 C18 H18 127.2 . . ?
C17 C18 N19 105.61(16) . . ?
C17 C18 H18 127.2 . . ?
C27 C28 C33 122.70(17) . . ?
C29 C28 C27 116.46(18) . . ?
C29 C28 C33 120.83(17) . . ?
C28 C33 H33 107.8 . . ?
C28 C33 C35 111.41(16) . . ?
C28 C33 C34 110.38(17) . . ?
C35 C33 H33 107.8 . . ?
C34 C33 H33 107.8 . . ?
C34 C33 C35 111.46(17) . . ?
C1 C2 C3 111.01(17) . . ?
C13 C2 C1 120.7(2) . . ?
C13 C2 C3 128.24(19) . . ?
C2 C1 B9 108.74(17) . . ?
C10 C1 C2 118.52(18) . . ?
C10 C1 B9 132.73(17) . . ?
C27 C32 C36 122.66(17) . . ?
C31 C32 C27 116.90(18) . . ?
C31 C32 C36 120.43(18) . . ?
C1 C10 H10 119.6 . . ?
C1 C10 C11 120.8(2) . . ?
C11 C10 H10 119.6 . . ?
C28 C29 H29 119.5 . . ?
C30 C29 C28 121.08(19) . . ?
C30 C29 H29 119.5 . . ?
C8 C3 C2 110.87(17) . . ?
C4 C3 C8 120.4(2) . . ?
C4 C3 C2 128.7(2) . . ?
C32 C36 H36 107.7 . . ?
C32 C36 C38 112.18(19) . . ?
C32 C36 C37 111.25(18) . . ?
C38 C36 H36 107.7 . . ?
C38 C36 C37 110.02(19) . . ?
C37 C36 H36 107.7 . . ?
C8 C7 H7 119.6 . . ?
C8 C7 C6 120.8(2) . . ?
C6 C7 H7 119.6 . . ?
C47 C41 P40 105.03(14) . . ?
C47 C41 C42 109.5(2) . . ?
C47 C41 C48 107.6(2) . . ?
C42 C41 P40 113.77(15) . . ?
C42 C41 C48 110.4(2) . . ?
C48 C41 P40 110.19(18) . . ?
C32 C31 H31 119.7 . . ?
C30 C31 C32 120.67(19) . . ?
C30 C31 H31 119.7 . . ?
C2 C13 H13 120.2 . . ?
C12 C13 C2 119.6(2) . . ?
C12 C13 H13 120.2 . . ?
C33 C35 H35A 109.5 . . ?
C33 C35 H35B 109.5 . . ?
C33 C35 H35C 109.5 . . ?
H35A C35 H35B 109.5 . . ?
H35A C35 H35C 109.5 . . ?
H35B C35 H35C 109.5 . . ?
C3 C4 H4 120.2 . . ?
C5 C4 C3 119.5(2) . . ?
C5 C4 H4 120.2 . . ?
C29 C30 H30 119.5 . . ?
C31 C30 C29 120.96(19) . . ?
C31 C30 H30 119.5 . . ?
C10 C11 H11 120.2 . . ?
C12 C11 C10 119.7(2) . . ?
C12 C11 H11 120.2 . . ?
C33 C34 H34A 109.5 . . ?
C33 C34 H34B 109.5 . . ?
C33 C34 H34C 109.5 . . ?
H34A C34 H34B 109.5 . . ?
H34A C34 H34C 109.5 . . ?
H34B C34 H34C 109.5 . . ?
C4 C5 H5 119.5 . . ?
C4 C5 C6 121.0(2) . . ?
C6 C5 H5 119.5 . . ?
C13 C12 C11 120.7(2) . . ?
C13 C12 H12 119.7 . . ?
C11 C12 H12 119.7 . . ?
C7 C6 H6 120.3 . . ?
C5 C6 C7 119.4(2) . . ?
C5 C6 H6 120.3 . . ?
C46 C43 P40 105.24(16) . . ?
C46 C43 C44 108.0(2) . . ?
C45 C43 P40 114.81(17) . . ?
C45 C43 C46 108.9(2) . . ?
C45 C43 C44 110.4(2) . . ?
C44 C43 P40 109.25(18) . . ?
N14 B9 C15 94.36(14) . . ?
N14 B9 C8 113.53(15) . . ?
N14 B9 C1 118.55(15) . . ?
C15 B9 C8 112.66(15) . . ?
C15 B9 C1 118.66(16) . . ?
C1 B9 C8 99.98(15) . . ?
C36 C38 H38A 109.5 . . ?
C36 C38 H38B 109.5 . . ?
C36 C38 H38C 109.5 . . ?
H38A C38 H38B 109.5 . . ?
H38A C38 H38C 109.5 . . ?
H38B C38 H38C 109.5 . . ?
C36 C37 H37A 109.5 . . ?
C36 C37 H37B 109.5 . . ?
C36 C37 H37C 109.5 . . ?
H37A C37 H37B 109.5 . . ?
H37A C37 H37C 109.5 . . ?
H37B C37 H37C 109.5 . . ?
C25 C24 H24 120.5 . . ?
C23 C24 H24 120.5 . . ?
C23 C24 C25 119.0(2) . . ?
C41 C47 H47A 109.5 . . ?
C41 C47 H47B 109.5 . . ?
C41 C47 H47C 109.5 . . ?
H47A C47 H47B 109.5 . . ?
H47A C47 H47C 109.5 . . ?
H47B C47 H47C 109.5 . . ?
C43 C46 H46A 109.5 . . ?
C43 C46 H46B 109.5 . . ?
C43 C46 H46C 109.5 . . ?
H46A C46 H46B 109.5 . . ?
H46A C46 H46C 109.5 . . ?
H46B C46 H46C 109.5 . . ?
C41 C42 H42A 109.5 . . ?
C41 C42 H42B 109.5 . . ?
C41 C42 H42C 109.5 . . ?
H42A C42 H42B 109.5 . . ?
H42A C42 H42C 109.5 . . ?
H42B C42 H42C 109.5 . . ?
C43 C45 H45A 109.5 . . ?
C43 C45 H45B 109.5 . . ?
C43 C45 H45C 109.5 . . ?
H45A C45 H45B 109.5 . . ?
H45A C45 H45C 109.5 . . ?
H45B C45 H45C 109.5 . . ?
C21 C26 H26 120.0 . . ?
C21 C26 C25 120.1(3) . . ?
C25 C26 H26 120.0 . . ?
C21 C22 H22 119.6 . . ?
C21 C22 C23 120.7(3) . . ?
C23 C22 H22 119.6 . . ?
C41 C48 H48A 109.5 . . ?
C41 C48 H48B 109.5 . . ?
C41 C48 H48C 109.5 . . ?
H48A C48 H48B 109.5 . . ?
H48A C48 H48C 109.5 . . ?
H48B C48 H48C 109.5 . . ?
C24 C25 C26 120.0(3) . . ?
C24 C25 H25 120.0 . . ?
C26 C25 H25 120.0 . . ?
C43 C44 H44A 109.5 . . ?
C43 C44 H44B 109.5 . . ?
C43 C44 H44C 109.5 . . ?
H44A C44 H44B 109.5 . . ?
H44A C44 H44C 109.5 . . ?
H44B C44 H44C 109.5 . . ?
C24 C23 C22 121.1(3) . . ?
C24 C23 H23 119.5 . . ?
C22 C23 H23 119.5 . . ?

loop_
_geom_bond_atom_site_label_1
_geom_bond_atom_site_label_2
_geom_bond_distance
_geom_bond_site_symmetry_2
_geom_bond_publ_flag
P40 O49 1.4894(14) . ?
P40 N39 1.6320(16) . ?
P40 C41 1.849(2) . ?
P40 C43 1.847(2) . ?
N16 C15 1.332(2) . ?
N16 C27 1.452(2) . ?
N16 C17 1.397(2) . ?
N19 C15 1.352(2) . ?
N19 C20 1.449(2) . ?
N19 C18 1.388(2) . ?
N14 C21 1.435(2) . ?
N14 C20 1.340(2) . ?
N14 B9 1.581(2) . ?
N39 C20 1.275(2) . ?
C15 B9 1.618(3) . ?
C21 C26 1.370(3) . ?
C21 C22 1.348(3) . ?
C27 C28 1.398(3) . ?
C27 C32 1.398(3) . ?
C8 C3 1.406(3) . ?
C8 C7 1.392(3) . ?
C8 B9 1.623(3) . ?
C17 H17 0.9500 . ?
C17 C18 1.348(3) . ?
C18 H18 0.9500 . ?
C28 C33 1.517(3) . ?
C28 C29 1.393(3) . ?
C33 H33 1.0000 . ?
C33 C35 1.531(3) . ?
C33 C34 1.525(3) . ?
C2 C1 1.414(3) . ?
C2 C3 1.474(3) . ?
C2 C13 1.389(3) . ?
C1 C10 1.380(3) . ?
C1 B9 1.618(3) . ?
C32 C36 1.522(3) . ?
C32 C31 1.393(3) . ?
C10 H10 0.9500 . ?
C10 C11 1.401(3) . ?
C29 H29 0.9500 . ?
C29 C30 1.381(3) . ?
C3 C4 1.399(3) . ?
C36 H36 1.0000 . ?
C36 C38 1.523(3) . ?
C36 C37 1.530(3) . ?
C7 H7 0.9500 . ?
C7 C6 1.395(3) . ?
C41 C47 1.523(3) . ?
C41 C42 1.527(3) . ?
C41 C48 1.536(3) . ?
C31 H31 0.9500 . ?
C31 C30 1.379(3) . ?
C13 H13 0.9500 . ?
C13 C12 1.381(3) . ?
C35 H35A 0.9800 . ?
C35 H35B 0.9800 . ?
C35 H35C 0.9800 . ?
C4 H4 0.9500 . ?
C4 C5 1.381(4) . ?
C30 H30 0.9500 . ?
C11 H11 0.9500 . ?
C11 C12 1.384(3) . ?
C34 H34A 0.9800 . ?
C34 H34B 0.9800 . ?
C34 H34C 0.9800 . ?
C5 H5 0.9500 . ?
C5 C6 1.391(4) . ?
C12 H12 0.9500 . ?
C6 H6 0.9500 . ?
C43 C46 1.535(3) . ?
C43 C45 1.526(3) . ?
C43 C44 1.536(4) . ?
C38 H38A 0.9800 . ?
C38 H38B 0.9800 . ?
C38 H38C 0.9800 . ?
C37 H37A 0.9800 . ?
C37 H37B 0.9800 . ?
C37 H37C 0.9800 . ?
C24 H24 0.9500 . ?
C24 C25 1.376(4) . ?
C24 C23 1.339(5) . ?
C47 H47A 0.9800 . ?
C47 H47B 0.9800 . ?
C47 H47C 0.9800 . ?
C46 H46A 0.9800 . ?
C46 H46B 0.9800 . ?
C46 H46C 0.9800 . ?
C42 H42A 0.9800 . ?
C42 H42B 0.9800 . ?
C42 H42C 0.9800 . ?
C45 H45A 0.9800 . ?
C45 H45B 0.9800 . ?
C45 H45C 0.9800 . ?
C26 H26 0.9500 . ?
C26 C25 1.388(4) . ?
C22 H22 0.9500 . ?
C22 C23 1.383(4) . ?
C48 H48A 0.9800 . ?
C48 H48B 0.9800 . ?
C48 H48C 0.9800 . ?
C25 H25 0.9500 . ?
C44 H44A 0.9800 . ?
C44 H44B 0.9800 . ?
C44 H44C 0.9800 . ?
C23 H23 0.9500 . ?

loop_
_geom_torsion_atom_site_label_1
_geom_torsion_atom_site_label_2
_geom_torsion_atom_site_label_3
_geom_torsion_atom_site_label_4
_geom_torsion
_geom_torsion_site_symmetry_1
_geom_torsion_site_symmetry_2
_geom_torsion_site_symmetry_3
_geom_torsion_site_symmetry_4
_geom_torsion_publ_flag
P40 N39 C20 N19 -13.1(3) . . . . ?
P40 N39 C20 N14 167.29(16) . . . . ?
O49 P40 N39 C20 29.4(3) . . . . ?
O49 P40 C41 C47 60.91(18) . . . . ?
O49 P40 C41 C42 -179.34(19) . . . . ?
O49 P40 C41 C48 -54.7(2) . . . . ?
O49 P40 C43 C46 -61.35(18) . . . . ?
O49 P40 C43 C45 179.0(2) . . . . ?
O49 P40 C43 C44 54.4(2) . . . . ?
N16 C15 B9 N14 -175.8(2) . . . . ?
N16 C15 B9 C8 66.4(3) . . . . ?
N16 C15 B9 C1 -49.8(3) . . . . ?
N16 C27 C28 C33 6.9(3) . . . . ?
N16 C27 C28 C29 -171.87(17) . . . . ?
N16 C27 C32 C36 -7.2(3) . . . . ?
N16 C27 C32 C31 172.16(17) . . . . ?
N16 C17 C18 N19 0.5(2) . . . . ?
N19 C15 B9 N14 8.98(18) . . . . ?
N19 C15 B9 C8 -108.77(17) . . . . ?
N19 C15 B9 C1 134.99(17) . . . . ?
N14 C21 C26 C25 179.2(3) . . . . ?
N14 C21 C22 C23 179.9(3) . . . . ?
N39 P40 C41 C47 -65.71(17) . . . . ?
N39 P40 C41 C42 54.0(2) . . . . ?
N39 P40 C41 C48 178.67(18) . . . . ?
N39 P40 C43 C46 65.99(17) . . . . ?
N39 P40 C43 C45 -53.7(2) . . . . ?
N39 P40 C43 C44 -178.29(18) . . . . ?
C15 N16 C27 C28 -95.7(2) . . . . ?
C15 N16 C27 C32 90.8(2) . . . . ?
C15 N16 C17 C18 -0.5(2) . . . . ?
C15 N19 C20 N14 -3.0(2) . . . . ?
C15 N19 C20 N39 177.31(18) . . . . ?
C15 N19 C18 C17 -0.4(2) . . . . ?
C21 N14 C20 N19 -178.26(15) . . . . ?
C21 N14 C20 N39 1.4(3) . . . . ?
C21 N14 B9 C15 177.11(17) . . . . ?
C21 N14 B9 C8 -65.8(2) . . . . ?
C21 N14 B9 C1 51.0(3) . . . . ?
C21 C26 C25 C24 2.4(5) . . . . ?
C21 C22 C23 C24 -0.7(6) . . . . ?
C27 N16 C15 N19 -176.08(16) . . . . ?
C27 N16 C15 B9 8.7(4) . . . . ?
C27 N16 C17 C18 176.12(16) . . . . ?
C27 C28 C33 C35 126.45(19) . . . . ?
C27 C28 C33 C34 -109.1(2) . . . . ?
C27 C28 C29 C30 0.1(3) . . . . ?
C27 C32 C36 C38 -133.1(2) . . . . ?
C27 C32 C36 C37 103.2(2) . . . . ?
C27 C32 C31 C30 -0.7(3) . . . . ?
C8 C3 C4 C5 1.4(3) . . . . ?
C8 C7 C6 C5 1.3(3) . . . . ?
C20 N19 C15 N16 178.23(14) . . . . ?
C20 N19 C15 B9 -4.7(2) . . . . ?
C20 N19 C18 C17 -177.93(19) . . . . ?
C20 N14 C21 C26 -87.0(3) . . . . ?
C20 N14 C21 C22 92.9(3) . . . . ?
C20 N14 B9 C15 -11.73(19) . . . . ?
C20 N14 B9 C8 105.31(18) . . . . ?
C20 N14 B9 C1 -137.82(17) . . . . ?
C17 N16 C15 N19 0.2(2) . . . . ?
C17 N16 C15 B9 -175.1(2) . . . . ?
C17 N16 C27 C28 88.4(2) . . . . ?
C17 N16 C27 C32 -85.2(2) . . . . ?
C18 N19 C15 N16 0.1(2) . . . . ?
C18 N19 C15 B9 177.19(15) . . . . ?
C18 N19 C20 N14 174.43(19) . . . . ?
C18 N19 C20 N39 -5.2(3) . . . . ?
C28 C27 C32 C36 179.63(18) . . . . ?
C28 C27 C32 C31 -1.0(3) . . . . ?
C28 C29 C30 C31 -1.7(3) . . . . ?
C33 C28 C29 C30 -178.74(19) . . . . ?
C2 C1 C10 C11 -1.0(3) . . . . ?
C2 C1 B9 N14 -128.82(17) . . . . ?
C2 C1 B9 C15 117.85(18) . . . . ?
C2 C1 B9 C8 -4.96(18) . . . . ?
C2 C3 C4 C5 -175.4(2) . . . . ?
C2 C13 C12 C11 -0.5(3) . . . . ?
C1 C2 C3 C8 -2.8(2) . . . . ?
C1 C2 C3 C4 174.27(19) . . . . ?
C1 C2 C13 C12 -1.6(3) . . . . ?
C1 C10 C11 C12 -1.0(3) . . . . ?
C32 C27 C28 C33 -179.95(17) . . . . ?
C32 C27 C28 C29 1.2(3) . . . . ?
C32 C31 C30 C29 2.0(3) . . . . ?
C10 C1 B9 N14 52.0(3) . . . . ?
C10 C1 B9 C15 -61.3(3) . . . . ?
C10 C1 B9 C8 175.87(19) . . . . ?
C10 C11 C12 C13 1.8(3) . . . . ?
C29 C28 C33 C35 -54.8(2) . . . . ?
C29 C28 C33 C34 69.6(2) . . . . ?
C3 C8 C7 C6 -0.9(3) . . . . ?
C3 C8 B9 N14 130.61(17) . . . . ?
C3 C8 B9 C15 -123.63(17) . . . . ?
C3 C8 B9 C1 3.32(19) . . . . ?
C3 C2 C1 C10 -175.67(17) . . . . ?
C3 C2 C1 B9 5.0(2) . . . . ?
C3 C2 C13 C12 176.02(19) . . . . ?
C3 C4 C5 C6 -1.1(3) . . . . ?
C36 C32 C31 C30 178.8(2) . . . . ?
C7 C8 C3 C2 176.96(17) . . . . ?
C7 C8 C3 C4 -0.4(3) . . . . ?
C7 C8 B9 N14 -46.6(3) . . . . ?
C7 C8 B9 C15 59.2(3) . . . . ?
C7 C8 B9 C1 -173.89(19) . . . . ?
C41 P40 N39 C20 149.9(2) . . . . ?
C41 P40 C43 C46 175.67(16) . . . . ?
C41 P40 C43 C45 56.0(2) . . . . ?
C41 P40 C43 C44 -68.6(2) . . . . ?
C31 C32 C36 C38 47.5(3) . . . . ?
C31 C32 C36 C37 -76.2(3) . . . . ?
C13 C2 C1 C10 2.3(3) . . . . ?
C13 C2 C1 B9 -176.96(17) . . . . ?
C13 C2 C3 C8 179.34(19) . . . . ?
C13 C2 C3 C4 -3.6(3) . . . . ?
C4 C5 C6 C7 -0.2(3) . . . . ?
C43 P40 N39 C20 -91.2(2) . . . . ?
C43 P40 C41 C47 -176.74(16) . . . . ?
C43 P40 C41 C42 -57.0(2) . . . . ?
C43 P40 C41 C48 67.6(2) . . . . ?
B9 N14 C21 C26 83.9(3) . . . . ?
B9 N14 C21 C22 -96.2(3) . . . . ?
B9 N14 C20 N19 10.1(2) . . . . ?
B9 N14 C20 N39 -170.27(18) . . . . ?
B9 C8 C3 C2 -0.7(2) . . . . ?
B9 C8 C3 C4 -178.05(17) . . . . ?
B9 C8 C7 C6 176.1(2) . . . . ?
B9 C1 C10 C11 178.10(19) . . . . ?
C26 C21 C22 C23 -0.1(5) . . . . ?
C22 C21 C26 C25 -0.7(5) . . . . ?
C25 C24 C23 C22 2.4(6) . . . . ?
C23 C24 C25 C26 -3.2(5) . . . . ?

loop_
_smtbx_masks_void_nr
_smtbx_masks_void_average_x
_smtbx_masks_void_average_y
_smtbx_masks_void_average_z
_smtbx_masks_void_volume
_smtbx_masks_void_count_electrons
_smtbx_masks_void_content
1 0.000 0.000 0.000 177.3 28.3 '3 H2O'
